data_2205491
loop_
_publ_author_name
'Wang, Xin-Qiang'
'Yu, Wen-Tao'
'Xu, Dong'
'Wang, Yan-Ling'
'Li, Ting-Bin'
'Zhang, Guang-Hui'
'Sun, Xiang-Bin'
'Ren, Quan'

_publ_section_title
;
 Bis(tetraethylammonium)
 bis(2-thioxo-1,3-dithiole-4,5-dithiolato)cuprate(II)
;
_journal_issue 4
_journal_name_full 'Acta Crystallographica Section E'
_journal_page_first m717
_journal_page_last m719
_journal_paper_doi 10.1107/S1600536805008159
_journal_volume 61
_journal_year 2005
_chemical_formula_iupac '(C8 H20 N)2 [Cu (C3 S5)2]'
_chemical_formula_moiety '2(C8 H20 N), C6 Cu S10'
_chemical_formula_sum 'C22 H40 Cu N2 S10'
_chemical_formula_weight 716.70
_chemical_name_systematic
;
Bis(tetraethylammonium) bis(2-thioxo-1,3-dithiole-4,5-dithiolato)copper(II)
;
_space_group_IT_number 9
_symmetry_cell_setting monoclinic
_symmetry_space_group_name_Hall 'C -2yc'
_symmetry_space_group_name_H-M 'C 1 c 1'
_atom_sites_solution_hydrogens geom
_atom_sites_solution_primary direct
_atom_sites_solution_secondary difmap
_audit_creation_method SHELXL-97
_cell_angle_alpha 90.00
_cell_angle_beta 123.836(8)
_cell_angle_gamma 90.00
_cell_formula_units_Z 4
_cell_length_a 26.880(4)
_cell_length_b 8.0090(11)
_cell_length_c 18.294(3)
_cell_measurement_reflns_used 36
_cell_measurement_temperature 293(2)
_cell_measurement_theta_max 12.45
_cell_measurement_theta_min 10.26
_cell_volume 3271.3(9)
_computing_cell_refinement 'XSCANS '
_computing_data_collection 'XSCANS (Bruker, 1996)'
_computing_data_reduction 'SHELXTL (Bruker, 1997)'
_computing_molecular_graphics SHELXTL
_computing_publication_material SHELXTL
_computing_structure_refinement SHELXTL
_computing_structure_solution 'SIR97 (Altomare et al., 1999)'
_diffrn_ambient_temperature 293(2)
_diffrn_measured_fraction_theta_full 1.000
_diffrn_measured_fraction_theta_max 1.000
_diffrn_measurement_device_type 'Bruker P4'
_diffrn_measurement_method \w
_diffrn_radiation_monochromator graphite
_diffrn_radiation_source 'fine-focus sealed tube'
_diffrn_radiation_type MoK\a
_diffrn_radiation_wavelength 0.71073
_diffrn_reflns_av_R_equivalents 0.0597
_diffrn_reflns_av_sigmaI/netI 0.0892
_diffrn_reflns_limit_h_max 34
_diffrn_reflns_limit_h_min -1
_diffrn_reflns_limit_k_max 10
_diffrn_reflns_limit_k_min -1
_diffrn_reflns_limit_l_max 19
_diffrn_reflns_limit_l_min -23
_diffrn_reflns_number 4357
_diffrn_reflns_theta_full 26.99
_diffrn_reflns_theta_max 26.99
_diffrn_reflns_theta_min 2.25
_diffrn_standards_decay_% 0
_diffrn_standards_interval_count 97
_diffrn_standards_number 3
_exptl_absorpt_coefficient_mu 1.323
_exptl_absorpt_correction_T_max 0.97
_exptl_absorpt_correction_T_min 0.50
_exptl_absorpt_correction_type psi-scan
_exptl_absorpt_process_details '(XSCANS; Bruker, 1996)'
_exptl_crystal_colour black
_exptl_crystal_density_diffrn 1.455
_exptl_crystal_density_method 'not measured'
_exptl_crystal_description plate
_exptl_crystal_F_000 1500
_exptl_crystal_size_max 0.43
_exptl_crystal_size_mid 0.41
_exptl_crystal_size_min 0.02
_refine_diff_density_max 0.369
_refine_diff_density_min -0.381
_refine_ls_abs_structure_details 'Flack (1983), 232 Friedel pairs'
_refine_ls_abs_structure_Flack -0.01(2)
_refine_ls_extinction_coef 0.00184(14)
_refine_ls_extinction_expression Fc^*^=kFc[1+0.001xFc^2^\l^3^/sin(2\q)]^-1/4^
_refine_ls_extinction_method SHELXL97
_refine_ls_goodness_of_fit_ref 0.953
_refine_ls_hydrogen_treatment constr
_refine_ls_matrix_type full
_refine_ls_number_parameters 325
_refine_ls_number_reflns 3797
_refine_ls_number_restraints 14
_refine_ls_restrained_S_all 0.956
_refine_ls_R_factor_all 0.1071
_refine_ls_R_factor_gt 0.0506
_refine_ls_shift/su_max 0.000
_refine_ls_shift/su_mean 0.000
_refine_ls_structure_factor_coef Fsqd
_refine_ls_weighting_details 'calc w = 1/[\s^2^(Fo^2^)+(0.0434P)^2^] where P = (Fo^2^+2Fc^2^)/3'
_refine_ls_weighting_scheme calc
_refine_ls_wR_factor_gt 0.0960
_refine_ls_wR_factor_ref 0.1184
_reflns_number_gt 2119
_reflns_number_total 3797
_reflns_threshold_expression I>2\s(I)
_cod_data_source_file hb6163.cif
_cod_data_source_block I
_cod_depositor_comments
;
The following automatic conversions were performed:
'_symmetry_cell_setting' value 'Monoclinic' changed to 'monoclinic'
according to '/home/saulius/struct/CIF-dictionaries/cif_core.dic'
dictionary named 'cif_core.dic' version 2.4.1 from 2010-06-29.

Automatic conversion script
Id: cif_fix_enum 1527 2010-12-29 10:47:43Z saulius 

The following automatic conversions were performed:

'_symmetry_cell_setting' value 'Monoclinic' changed to 'monoclinic'
according to /home/saulius/struct/CIF-dictionaries/cif_core.dic
dictionary named 'cif_core.dic' version 2.4.1 from 2010-06-29.

Automatic conversion script
Id: cif_fix_values 1715 2011-07-08 13:25:40Z adriana 
;
_cod_original_cell_volume 3271.4(8)
_cod_original_sg_symbol_H-M 'C c'
_cod_database_code 2205491
_cod_database_fobs_code 2205491

loop_
_symmetry_equiv_pos_as_xyz
'x, y, z'
'x, -y, z+1/2'
'x+1/2, y+1/2, z'
'x+1/2, -y+1/2, z+1/2'

loop_
_atom_site_label
_atom_site_fract_x
_atom_site_fract_y
_atom_site_fract_z
_atom_site_U_iso_or_equiv
_atom_site_adp_type
_atom_site_calc_flag
_atom_site_refinement_flags
_atom_site_occupancy
_atom_site_type_symbol
C1 0.6834(4) -0.2494(13) 0.5018(6) 0.053(2) Uani d . 1 C
C2 0.7324(5) 0.0068(12) 0.4749(7) 0.053(3) Uani d . 1 C
C3 0.7692(5) -0.1227(12) 0.4898(6) 0.052(3) Uani d . 1 C
C4 0.9375(4) 0.3520(12) 0.4757(6) 0.044(2) Uani d . 1 C
C5 0.9223(4) 0.4637(11) 0.5162(5) 0.042(2) Uani d . 1 C
C6 1.0067(4) 0.6065(14) 0.5062(6) 0.061(3) Uani d . 1 C
C7 0.7412(6) 0.2230(15) 0.6821(8) 0.079(4) Uani d . 1 C
H7A 0.7433 0.1740 0.6354 0.095 Uiso calc R 1 H
H7B 0.7085 0.3028 0.6550 0.095 Uiso calc R 1 H
C8 0.7255(7) 0.0850(16) 0.7233(10) 0.107(5) Uani d . 1 C
H8A 0.6865 0.0417 0.6803 0.161 Uiso calc R 1 H
H8B 0.7256 0.1294 0.7722 0.161 Uiso calc R 1 H
H8C 0.7545 -0.0030 0.7435 0.161 Uiso calc R 1 H
C9 0.7957(5) 0.4116(15) 0.8105(7) 0.074(3) Uani d . 1 C
H9A 0.8341 0.4655 0.8490 0.089 Uiso calc R 1 H
H9B 0.7904 0.3325 0.8459 0.089 Uiso calc R 1 H
C10 0.7472(6) 0.5433(16) 0.7770(9) 0.089(4) Uani d . 1 C
H10A 0.7434 0.5779 0.8240 0.133 Uiso calc R 1 H
H10B 0.7098 0.4978 0.7299 0.133 Uiso calc R 1 H
H10C 0.7576 0.6378 0.7559 0.133 Uiso calc R 1 H
C11 0.8503(6) 0.1996(17) 0.7910(8) 0.091(4) Uani d . 1 C
H11A 0.8450 0.1290 0.8292 0.109 Uiso calc R 1 H
H11B 0.8864 0.2648 0.8278 0.109 Uiso calc R 1 H
C12 0.8582(7) 0.0884(18) 0.7295(10) 0.113(5) Uani d U 1 C
H12A 0.8910 0.0129 0.7640 0.170 Uiso calc R 1 H
H12B 0.8664 0.1572 0.6944 0.170 Uiso calc R 1 H
H12C 0.8222 0.0258 0.6917 0.170 Uiso calc R 1 H
C13 0.8046(4) 0.4336(13) 0.6831(6) 0.060(3) Uani d . 1 C
H13A 0.8077 0.3677 0.6412 0.072 Uiso calc R 1 H
H13B 0.7687 0.5011 0.6499 0.072 Uiso calc R 1 H
C14 0.8582(5) 0.5487(15) 0.7310(8) 0.078(4) Uani d . 1 C
H14A 0.8611 0.6119 0.6889 0.118 Uiso calc R 1 H
H14B 0.8940 0.4837 0.7667 0.118 Uiso calc R 1 H
H14C 0.8536 0.6235 0.7678 0.118 Uiso calc R 1 H
C15 0.9990(5) 0.0007(18) 0.7083(9) 0.093(5) Uani d . 1 C
H15A 0.9948 -0.0707 0.6623 0.111 Uiso calc R 1 H
H15B 0.9659 0.0791 0.6808 0.111 Uiso calc R 1 H
C16 0.9943(7) -0.1066(18) 0.7726(11) 0.115(5) Uani d U 1 C
H16A 0.9590 -0.1748 0.7408 0.172 Uiso calc R 1 H
H16B 0.9919 -0.0360 0.8130 0.172 Uiso calc R 1 H
H16C 1.0290 -0.1769 0.8047 0.172 Uiso calc R 1 H
C17 1.0623(5) 0.2250(13) 0.8132(6) 0.060(3) Uani d . 1 C
H17A 1.1012 0.2781 0.8408 0.073 Uiso calc R 1 H
H17B 1.0612 0.1677 0.8590 0.073 Uiso calc R 1 H
C18 1.0149(6) 0.3593(16) 0.7749(10) 0.106(5) Uani d . 1 C
H18A 1.0227 0.4362 0.8204 0.159 Uiso calc R 1 H
H18B 0.9762 0.3093 0.7502 0.159 Uiso calc R 1 H
H18C 1.0156 0.4179 0.7296 0.159 Uiso calc R 1 H
C19 1.1107(5) -0.0189(14) 0.8000(7) 0.060(3) Uani d . 1 C
H19A 1.1466 0.0466 0.8211 0.072 Uiso calc R 1 H
H19B 1.1123 -0.0595 0.8512 0.072 Uiso calc R 1 H
C20 1.1123(6) -0.1664(16) 0.7511(9) 0.102(5) Uani d . 1 C
H20A 1.1457 -0.2361 0.7908 0.154 Uiso calc R 1 H
H20B 1.1162 -0.1287 0.7047 0.154 Uiso calc R 1 H
H20C 1.0758 -0.2289 0.7263 0.154 Uiso calc R 1 H
C21 1.0563(6) 0.1830(15) 0.6724(7) 0.081(4) Uani d . 1 C
H21A 1.0574 0.0975 0.6358 0.097 Uiso calc R 1 H
H21B 1.0191 0.2440 0.6364 0.097 Uiso calc R 1 H
C22 1.1083(7) 0.3030(16) 0.7026(10) 0.105(5) Uani d . 1 C
H22A 1.1110 0.3298 0.6537 0.158 Uiso calc R 1 H
H22B 1.1449 0.2514 0.7482 0.158 Uiso calc R 1 H
H22C 1.1017 0.4033 0.7248 0.158 Uiso calc R 1 H
N1 0.7977(4) 0.3159(10) 0.7416(5) 0.053(2) Uani d . 1 N
N2 1.0567(4) 0.0970(11) 0.7488(5) 0.059(2) Uani d . 1 N
S1 0.64091(14) -0.3720(4) 0.5184(2) 0.0739(9) Uani d . 1 S
S2 0.67048(13) -0.0389(4) 0.4788(2) 0.0637(7) Uani d . 1 S
S3 0.74482(12) -0.3173(3) 0.50325(18) 0.0589(7) Uani d . 1 S
S4 0.74722(12) 0.2118(3) 0.4620(2) 0.0612(7) Uani d . 1 S
S5 0.83679(13) -0.1080(3) 0.49924(19) 0.0586(7) Uani d . 1 S
S6 0.90315(13) 0.1579(3) 0.43952(19) 0.0615(7) Uani d . 1 S
S7 0.87215(12) 0.4287(3) 0.54429(18) 0.0572(7) Uani d . 1 S
S8 0.99263(12) 0.4123(4) 0.45915(18) 0.0631(8) Uani d . 1 S
S9 0.96196(12) 0.6522(4) 0.54297(18) 0.0624(7) Uani d . 1 S
S10 1.05620(15) 0.7410(5) 0.5117(2) 0.0915(11) Uani d . 1 S
Cu1 0.83932(5) 0.17145(14) 0.48493(6) 0.0507(3) Uani d . 1 Cu

loop_
_atom_site_aniso_label
_atom_site_aniso_U_11
_atom_site_aniso_U_22
_atom_site_aniso_U_33
_atom_site_aniso_U_12
_atom_site_aniso_U_13
_atom_site_aniso_U_23
C1 0.055(6) 0.048(5) 0.051(6) -0.009(5) 0.026(5) 0.001(5)
C2 0.050(6) 0.044(6) 0.058(6) -0.006(5) 0.025(5) 0.000(5)
C3 0.061(6) 0.044(6) 0.058(6) -0.010(5) 0.036(6) -0.001(5)
C4 0.047(5) 0.041(5) 0.041(5) -0.002(5) 0.023(5) -0.002(4)
C5 0.034(5) 0.043(5) 0.033(5) -0.002(5) 0.008(4) 0.006(4)
C6 0.051(7) 0.071(8) 0.049(6) -0.013(6) 0.020(6) -0.001(6)
C7 0.102(10) 0.074(8) 0.076(8) -0.001(8) 0.060(8) 0.000(7)
C8 0.136(14) 0.075(9) 0.138(13) -0.019(10) 0.093(12) 0.001(9)
C9 0.068(8) 0.096(9) 0.060(7) -0.014(7) 0.037(6) -0.019(7)
C10 0.087(9) 0.095(10) 0.098(9) -0.001(9) 0.061(8) -0.017(8)
C11 0.088(9) 0.116(11) 0.076(8) 0.060(9) 0.050(7) 0.045(8)
C12 0.123(9) 0.105(8) 0.125(9) 0.041(7) 0.077(7) 0.014(7)
C13 0.056(7) 0.066(7) 0.047(6) 0.008(6) 0.023(5) 0.003(5)
C14 0.078(9) 0.086(9) 0.072(8) -0.008(8) 0.042(7) -0.002(7)
C15 0.050(7) 0.094(10) 0.085(9) 0.008(8) 0.008(7) -0.026(8)
C16 0.092(8) 0.106(8) 0.146(10) -0.012(7) 0.067(7) 0.012(7)
C17 0.063(7) 0.062(7) 0.053(6) 0.004(6) 0.030(6) -0.007(5)
C18 0.092(10) 0.086(10) 0.116(12) 0.025(8) 0.044(10) -0.016(9)
C19 0.051(6) 0.061(7) 0.058(6) 0.006(6) 0.023(6) 0.003(6)
C20 0.075(9) 0.091(11) 0.114(11) 0.013(8) 0.036(8) -0.023(9)
C21 0.085(9) 0.084(9) 0.053(6) 0.029(8) 0.025(6) 0.028(7)
C22 0.118(12) 0.100(12) 0.118(11) 0.005(10) 0.078(10) 0.033(9)
N1 0.047(5) 0.058(5) 0.051(4) 0.015(5) 0.024(4) 0.005(5)
N2 0.046(5) 0.062(6) 0.045(4) 0.013(5) 0.011(4) -0.002(5)
S1 0.072(2) 0.073(2) 0.083(2) -0.0134(17) 0.0473(18) 0.0065(17)
S2 0.0545(16) 0.0547(16) 0.0771(18) 0.0008(15) 0.0336(15) 0.0046(17)
S3 0.0602(17) 0.0401(14) 0.0748(19) 0.0004(14) 0.0365(15) 0.0093(14)
S4 0.0534(16) 0.0411(15) 0.0809(19) 0.0038(13) 0.0324(15) 0.0080(14)
S5 0.0653(17) 0.0386(12) 0.081(2) 0.0045(14) 0.0463(16) 0.0055(14)
S6 0.076(2) 0.0484(15) 0.0716(18) -0.0095(15) 0.0480(17) -0.0126(14)
S7 0.0607(16) 0.0487(16) 0.0685(16) -0.0138(14) 0.0398(15) -0.0142(14)
S8 0.0596(17) 0.0710(19) 0.0632(17) -0.0045(15) 0.0370(15) -0.0041(15)
S9 0.0614(17) 0.0583(18) 0.0699(17) -0.0186(15) 0.0381(15) -0.0160(15)
S10 0.087(3) 0.109(3) 0.090(2) -0.043(2) 0.056(2) -0.018(2)
Cu1 0.0531(7) 0.0400(6) 0.0526(7) -0.0053(7) 0.0256(7) -0.0014(7)

loop_
_atom_type_symbol
_atom_type_description
_atom_type_scat_dispersion_real
_atom_type_scat_dispersion_imag
_atom_type_scat_source
C C 0.0033 0.0016 'International Tables Vol C Tables 4.2.6.8 and 6.1.1.4'
H H 0.0000 0.0000 'International Tables Vol C Tables 4.2.6.8 and 6.1.1.4'
N N 0.0061 0.0033 'International Tables Vol C Tables 4.2.6.8 and 6.1.1.4'
S S 0.1246 0.1234 'International Tables Vol C Tables 4.2.6.8 and 6.1.1.4'
Cu Cu 0.3201 1.2651 'International Tables Vol C Tables 4.2.6.8 and 6.1.1.4'

loop_
_geom_angle_atom_site_label_1
_geom_angle_atom_site_label_2
_geom_angle_atom_site_label_3
_geom_angle
_geom_angle_publ_flag
S1 C1 S3 124.2(6) n
S1 C1 S2 123.9(6) n
S3 C1 S2 111.9(5) n
C3 C2 S4 123.7(7) n
C3 C2 S2 116.0(7) n
S4 C2 S2 120.1(6) n
C2 C3 S5 125.3(7) n
C2 C3 S3 114.8(7) n
S5 C3 S3 119.8(6) n
C5 C4 S8 117.1(7) n
C5 C4 S6 122.5(7) n
S8 C4 S6 120.4(6) n
C4 C5 S7 125.5(7) n
C4 C5 S9 113.5(7) n
S7 C5 S9 120.9(6) n
S10 C6 S9 123.3(7) n
S10 C6 S8 124.0(6) n
S9 C6 S8 112.6(6) n
N1 C7 C8 117.0(11) ?
N1 C7 H7A 108.1 ?
C8 C7 H7A 108.1 ?
N1 C7 H7B 108.1 ?
C8 C7 H7B 108.1 ?
H7A C7 H7B 107.3 ?
C7 C8 H8A 109.5 ?
C7 C8 H8B 109.5 ?
H8A C8 H8B 109.5 ?
C7 C8 H8C 109.5 ?
H8A C8 H8C 109.5 ?
H8B C8 H8C 109.5 ?
N1 C9 C10 116.1(9) ?
N1 C9 H9A 108.3 ?
C10 C9 H9A 108.3 ?
N1 C9 H9B 108.3 ?
C10 C9 H9B 108.3 ?
H9A C9 H9B 107.4 ?
C9 C10 H10A 109.5 ?
C9 C10 H10B 109.5 ?
H10A C10 H10B 109.5 ?
C9 C10 H10C 109.5 ?
H10A C10 H10C 109.5 ?
H10B C10 H10C 109.5 ?
N1 C11 C12 112.7(10) ?
N1 C11 H11A 109.1 ?
C12 C11 H11A 109.1 ?
N1 C11 H11B 109.1 ?
C12 C11 H11B 109.1 ?
H11A C11 H11B 107.8 ?
C11 C12 H12A 109.5 ?
C11 C12 H12B 109.5 ?
H12A C12 H12B 109.5 ?
C11 C12 H12C 109.5 ?
H12A C12 H12C 109.5 ?
H12B C12 H12C 109.5 ?
C14 C13 N1 115.0(9) ?
C14 C13 H13A 108.5 ?
N1 C13 H13A 108.5 ?
C14 C13 H13B 108.5 ?
N1 C13 H13B 108.5 ?
H13A C13 H13B 107.5 ?
C13 C14 H14A 109.5 ?
C13 C14 H14B 109.5 ?
H14A C14 H14B 109.5 ?
C13 C14 H14C 109.5 ?
H14A C14 H14C 109.5 ?
H14B C14 H14C 109.5 ?
N2 C15 C16 114.6(10) ?
N2 C15 H15A 108.6 ?
C16 C15 H15A 108.6 ?
N2 C15 H15B 108.6 ?
C16 C15 H15B 108.6 ?
H15A C15 H15B 107.6 ?
C15 C16 H16A 109.5 ?
C15 C16 H16B 109.5 ?
H16A C16 H16B 109.5 ?
C15 C16 H16C 109.5 ?
H16A C16 H16C 109.5 ?
H16B C16 H16C 109.5 ?
N2 C17 C18 115.6(9) ?
N2 C17 H17A 108.4 ?
C18 C17 H17A 108.4 ?
N2 C17 H17B 108.4 ?
C18 C17 H17B 108.4 ?
H17A C17 H17B 107.5 ?
C17 C18 H18A 109.5 ?
C17 C18 H18B 109.5 ?
H18A C18 H18B 109.5 ?
C17 C18 H18C 109.5 ?
H18A C18 H18C 109.5 ?
H18B C18 H18C 109.5 ?
C20 C19 N2 116.5(9) ?
C20 C19 H19A 108.2 ?
N2 C19 H19A 108.2 ?
C20 C19 H19B 108.2 ?
N2 C19 H19B 108.2 ?
H19A C19 H19B 107.3 ?
C19 C20 H20A 109.5 ?
C19 C20 H20B 109.5 ?
H20A C20 H20B 109.5 ?
C19 C20 H20C 109.5 ?
H20A C20 H20C 109.5 ?
H20B C20 H20C 109.5 ?
C22 C21 N2 114.2(9) ?
C22 C21 H21A 108.7 ?
N2 C21 H21A 108.7 ?
C22 C21 H21B 108.7 ?
N2 C21 H21B 108.7 ?
H21A C21 H21B 107.6 ?
C21 C22 H22A 109.5 ?
C21 C22 H22B 109.5 ?
H22A C22 H22B 109.5 ?
C21 C22 H22C 109.5 ?
H22A C22 H22C 109.5 ?
H22B C22 H22C 109.5 ?
C7 N1 C9 111.7(8) ?
C7 N1 C11 111.5(9) ?
C9 N1 C11 105.9(8) ?
C7 N1 C13 105.9(8) ?
C9 N1 C13 110.6(8) ?
C11 N1 C13 111.4(8) ?
C17 N2 C15 111.2(9) ?
C17 N2 C19 106.7(7) ?
C15 N2 C19 111.0(9) ?
C17 N2 C21 110.5(8) ?
C15 N2 C21 107.2(9) ?
C19 N2 C21 110.4(8) ?
C1 S2 C2 98.5(5) n
C1 S3 C3 98.4(5) n
C2 S4 Cu1 98.5(4) y
C3 S5 Cu1 98.8(4) y
C4 S6 Cu1 99.6(3) y
C5 S7 Cu1 99.6(3) y
C6 S8 C4 97.8(5) n
C6 S9 C5 99.0(5) n
S5 Cu1 S7 150.94(12) y
S5 Cu1 S6 94.14(10) y
S7 Cu1 S6 92.66(10) y
S5 Cu1 S4 93.53(10) y
S7 Cu1 S4 93.00(10) y
S6 Cu1 S4 153.19(11) y

loop_
_geom_bond_atom_site_label_1
_geom_bond_atom_site_label_2
_geom_bond_distance
_geom_bond_publ_flag
C1 S1 1.658(10) y
C1 S3 1.724(10) y
C1 S2 1.725(10) y
C2 C3 1.353(12) y
C2 S4 1.736(10) y
C2 S2 1.744(11) y
C3 S5 1.730(10) y
C3 S3 1.761(10) y
C4 C5 1.360(12) y
C4 S8 1.738(9) y
C4 S6 1.740(9) y
C5 S7 1.713(10) y
C5 S9 1.754(9) y
C6 S10 1.672(10) y
C6 S9 1.711(10) y
C6 S8 1.715(11) y
C7 N1 1.485(14) ?
C7 C8 1.523(16) ?
C7 H7A 0.9700 ?
C7 H7B 0.9700 ?
C8 H8A 0.9600 ?
C8 H8B 0.9600 ?
C8 H8C 0.9600 ?
C9 N1 1.503(13) ?
C9 C10 1.516(15) ?
C9 H9A 0.9700 ?
C9 H9B 0.9700 ?
C10 H10A 0.9600 ?
C10 H10B 0.9600 ?
C10 H10C 0.9600 ?
C11 N1 1.504(13) ?
C11 C12 1.539(16) ?
C11 H11A 0.9700 ?
C11 H11B 0.9700 ?
C12 H12A 0.9600 ?
C12 H12B 0.9600 ?
C12 H12C 0.9600 ?
C13 C14 1.512(14) ?
C13 N1 1.514(12) ?
C13 H13A 0.9700 ?
C13 H13B 0.9700 ?
C14 H14A 0.9600 ?
C14 H14B 0.9600 ?
C14 H14C 0.9600 ?
C15 N2 1.506(15) ?
C15 C16 1.519(18) ?
C15 H15A 0.9700 ?
C15 H15B 0.9700 ?
C16 H16A 0.9600 ?
C16 H16B 0.9600 ?
C16 H16C 0.9600 ?
C17 N2 1.505(12) ?
C17 C18 1.509(14) ?
C17 H17A 0.9700 ?
C17 H17B 0.9700 ?
C18 H18A 0.9600 ?
C18 H18B 0.9600 ?
C18 H18C 0.9600 ?
C19 C20 1.497(15) ?
C19 N2 1.527(13) ?
C19 H19A 0.9700 ?
C19 H19B 0.9700 ?
C20 H20A 0.9600 ?
C20 H20B 0.9600 ?
C20 H20C 0.9600 ?
C21 C22 1.524(17) ?
C21 N2 1.553(13) ?
C21 H21A 0.9700 ?
C21 H21B 0.9700 ?
C22 H22A 0.9600 ?
C22 H22B 0.9600 ?
C22 H22C 0.9600 ?
S4 Cu1 2.292(3) y
S5 Cu1 2.259(3) y
S6 Cu1 2.288(3) y
S7 Cu1 2.266(3) y

loop_
_geom_torsion_atom_site_label_1
_geom_torsion_atom_site_label_2
_geom_torsion_atom_site_label_3
_geom_torsion_atom_site_label_4
_geom_torsion
S4 C2 C3 S5 0.4(13)
S2 C2 C3 S5 -174.0(6)
S4 C2 C3 S3 178.4(6)
S2 C2 C3 S3 4.1(10)
S8 C4 C5 S7 -176.6(5)
S6 C4 C5 S7 4.6(11)
S8 C4 C5 S9 0.7(9)
S6 C4 C5 S9 -178.1(5)
C8 C7 N1 C9 -64.1(13)
C8 C7 N1 C11 54.1(13)
C8 C7 N1 C13 175.4(10)
C10 C9 N1 C7 -60.6(13)
C10 C9 N1 C11 177.8(10)
C10 C9 N1 C13 57.0(12)
C12 C11 N1 C7 57.2(14)
C12 C11 N1 C9 178.9(10)
C12 C11 N1 C13 -60.8(13)
C14 C13 N1 C7 176.8(9)
C14 C13 N1 C9 55.6(11)
C14 C13 N1 C11 -61.8(12)
C18 C17 N2 C15 -62.3(13)
C18 C17 N2 C19 176.6(10)
C18 C17 N2 C21 56.5(13)
C16 C15 N2 C17 -65.2(14)
C16 C15 N2 C19 53.4(14)
C16 C15 N2 C21 174.0(11)
C20 C19 N2 C17 174.9(10)
C20 C19 N2 C15 53.7(13)
C20 C19 N2 C21 -65.0(13)
C22 C21 N2 C17 51.9(13)
C22 C21 N2 C15 173.1(10)
C22 C21 N2 C19 -65.9(12)
S1 C1 S2 C2 177.5(7)
S3 C1 S2 C2 -3.7(6)
C3 C2 S2 C1 -0.2(9)
S4 C2 S2 C1 -174.8(6)
S1 C1 S3 C3 -175.7(7)
S2 C1 S3 C3 5.4(6)
C2 C3 S3 C1 -5.8(9)
S5 C3 S3 C1 172.3(6)
C3 C2 S4 Cu1 -2.6(9)
S2 C2 S4 Cu1 171.6(5)
C2 C3 S5 Cu1 2.1(9)
S3 C3 S5 Cu1 -175.9(5)
C5 C4 S6 Cu1 -1.6(8)
S8 C4 S6 Cu1 179.6(5)
C4 C5 S7 Cu1 -4.5(8)
S9 C5 S7 Cu1 178.3(4)
S10 C6 S8 C4 -178.8(7)
S9 C6 S8 C4 -1.5(6)
C5 C4 S8 C6 0.5(8)
S6 C4 S8 C6 179.3(6)
S10 C6 S9 C5 179.2(6)
S8 C6 S9 C5 1.8(6)
C4 C5 S9 C6 -1.6(7)
S7 C5 S9 C6 175.9(6)
C3 S5 Cu1 S7 99.9(4)
C3 S5 Cu1 S6 -157.0(4)
C3 S5 Cu1 S4 -2.7(4)
C5 S7 Cu1 S5 105.9(3)
C5 S7 Cu1 S6 2.4(3)
C5 S7 Cu1 S4 -151.4(3)
C4 S6 Cu1 S5 -152.6(3)
C4 S6 Cu1 S7 -0.9(3)
C4 S6 Cu1 S4 101.2(4)
C2 S4 Cu1 S5 2.9(4)
C2 S4 Cu1 S7 -148.8(4)
C2 S4 Cu1 S6 109.3(4)
